data_1556257
loop_
_publ_author_name
'Gao, Qinghe'
'Zhang, Jingjing'
'Wu, Xia'
'Liu, Shan'
'Wu, Anxin'

_publ_section_title
;
 Direct regioselective oxidative cross-coupling of indoles with methyl
 ketones: a novel route to C3-dicarbonylation of indoles.
;
_journal_issue 1
_journal_name_full 'Organic letters'
_journal_page_first 134
_journal_page_last 137
_journal_paper_doi 10.1021/ol503366r
_journal_volume 17
_journal_year 2015
_chemical_formula_sum 'C17 H12 N2 O4'
_chemical_formula_weight 308.29
_space_group_IT_number 14
_space_group_name_Hall '-P 2ybc'
_space_group_name_H-M_alt 'P 1 21/c 1'
_symmetry_cell_setting monoclinic
_symmetry_space_group_name_H-M 'P 1 21/c 1'
_atom_sites_solution_hydrogens geom
_atom_sites_solution_primary direct
_atom_sites_solution_secondary difmap
_audit_creation_method SHELXL-97
_cell_angle_alpha 90.00
_cell_angle_beta 90.579(4)
_cell_angle_gamma 90.00
_cell_formula_units_Z 4
_cell_length_a 13.389(3)
_cell_length_b 7.7940(19)
_cell_length_c 13.881(3)
_cell_measurement_reflns_used 2473
_cell_measurement_temperature 296(2)
_cell_measurement_theta_max 24.79
_cell_measurement_theta_min 2.93
_cell_volume 1448.5(6)
_computing_cell_refinement 'Bruker SAINT'
_computing_data_collection 'Bruker APEX2'
_computing_data_reduction 'Bruker SAINT'
_computing_molecular_graphics 'Bruker SHELXTL'
_computing_publication_material 'Bruker SHELXTL'
_computing_structure_refinement 'SHELXL-97 (Sheldrick, 1997)'
_computing_structure_solution 'SHELXS-97 (Sheldrick, 1990)'
_diffrn_ambient_temperature 296(2)
_diffrn_measured_fraction_theta_full 0.998
_diffrn_measured_fraction_theta_max 0.998
_diffrn_measurement_device_type 'Bruker APEX-II CCD'
_diffrn_measurement_method '\f and \w scans'
_diffrn_radiation_monochromator graphite
_diffrn_radiation_source 'fine-focus sealed tube'
_diffrn_radiation_type MoK\a
_diffrn_radiation_wavelength 0.71073
_diffrn_reflns_av_R_equivalents 0.0364
_diffrn_reflns_av_sigmaI/netI 0.0328
_diffrn_reflns_limit_h_max 16
_diffrn_reflns_limit_h_min -16
_diffrn_reflns_limit_k_max 9
_diffrn_reflns_limit_k_min -9
_diffrn_reflns_limit_l_max 16
_diffrn_reflns_limit_l_min -16
_diffrn_reflns_number 10207
_diffrn_reflns_theta_full 25.49
_diffrn_reflns_theta_max 25.49
_diffrn_reflns_theta_min 1.52
_exptl_absorpt_coefficient_mu 0.103
_exptl_absorpt_correction_T_max 0.9959
_exptl_absorpt_correction_T_min 0.9600
_exptl_absorpt_correction_type multi-scan
_exptl_crystal_colour colorless
_exptl_crystal_density_diffrn 1.414
_exptl_crystal_density_method 'not measured'
_exptl_crystal_description block
_exptl_crystal_F_000 640
_exptl_crystal_size_max 0.40
_exptl_crystal_size_mid 0.30
_exptl_crystal_size_min 0.04
_refine_diff_density_max 0.203
_refine_diff_density_min -0.152
_refine_diff_density_rms 0.039
_refine_ls_extinction_coef 0.011(2)
_refine_ls_extinction_expression Fc^*^=kFc[1+0.001xFc^2^\l^3^/sin(2\q)]^-1/4^
_refine_ls_extinction_method SHELXL
_refine_ls_goodness_of_fit_ref 1.037
_refine_ls_hydrogen_treatment mixed
_refine_ls_matrix_type full
_refine_ls_number_parameters 210
_refine_ls_number_reflns 2688
_refine_ls_number_restraints 0
_refine_ls_restrained_S_all 1.037
_refine_ls_R_factor_all 0.0567
_refine_ls_R_factor_gt 0.0398
_refine_ls_shift/su_max 0.005
_refine_ls_shift/su_mean 0.000
_refine_ls_structure_factor_coef Fsqd
_refine_ls_weighting_details 'calc w=1/[\s^2^(Fo^2^)+(0.0730P)^2^+0.1143P] where P=(Fo^2^+2Fc^2^)/3'
_refine_ls_weighting_scheme calc
_refine_ls_wR_factor_gt 0.1124
_refine_ls_wR_factor_ref 0.1252
_reflns_number_gt 2038
_reflns_number_total 2688
_reflns_threshold_expression >2sigma(I)
_cod_data_source_file ol503366r_si_002.cif
_cod_data_source_block e:\121114b\work\mo_121114b_0m
_cod_depositor_comments
;
The following automatic conversions were performed:

data item '_symmetry_cell_setting' value 'Monoclinic' was changed to
'monoclinic' in accordance with the
/home/saulius/struct/COD-crude-data/automatic-downloads/DataCite-retrospective/ACS/depositions/lib/dictionaries/cif_core.dic
dictionary named 'cif_core.dic' version 2.4.2 last updated on
2011-04-26.

Automatic conversion script
Id: cif_fix_values 6909 2019-04-08 15:41:33Z antanas 
;
_cod_original_sg_symbol_H-M P2(1)/c
_cod_database_code 1556257

loop_
_symmetry_equiv_pos_as_xyz
'x, y, z'
'-x, y+1/2, -z+1/2'
'-x, -y, -z'
'x, -y-1/2, z-1/2'

loop_
_atom_site_label
_atom_site_type_symbol
_atom_site_fract_x
_atom_site_fract_y
_atom_site_fract_z
_atom_site_U_iso_or_equiv
_atom_site_adp_type
_atom_site_occupancy
_atom_site_symmetry_multiplicity
_atom_site_calc_flag
_atom_site_refinement_flags
C1 C 0.61181(13) 0.8441(2) 0.62206(12) 0.0438(4) Uani 1 1 d .
H1 H 0.5504 0.8166 0.5943 0.053 Uiso 1 1 calc R
C2 C 0.62434(11) 0.9218(2) 0.71119(11) 0.0382(4) Uani 1 1 d .
C3 C 0.73064(11) 0.9393(2) 0.72572(11) 0.0372(4) Uani 1 1 d .
C4 C 0.77567(12) 0.8709(2) 0.64330(11) 0.0401(4) Uani 1 1 d .
C5 C 0.87822(14) 0.8688(3) 0.63098(13) 0.0535(5) Uani 1 1 d .
H5 H 0.9068 0.8216 0.5762 0.064 Uiso 1 1 calc R
C6 C 0.93579(14) 0.9393(3) 0.70315(15) 0.0639(6) Uani 1 1 d .
H6 H 1.0049 0.9412 0.6968 0.077 Uiso 1 1 calc R
C7 C 0.89297(14) 1.0083(3) 0.78587(14) 0.0600(6) Uani 1 1 d .
H7 H 0.9341 1.0538 0.8339 0.072 Uiso 1 1 calc R
C8 C 0.79126(12) 1.0101(2) 0.79765(12) 0.0448(4) Uani 1 1 d .
H8 H 0.7633 1.0578 0.8526 0.054 Uiso 1 1 calc R
C9 C 0.71706(17) 0.7346(3) 0.48786(13) 0.0597(5) Uani 1 1 d .
H9A H 0.6601 0.6661 0.4704 0.089 Uiso 1 1 calc R
H9B H 0.7754 0.6630 0.4913 0.089 Uiso 1 1 calc R
H9C H 0.7266 0.8222 0.4402 0.089 Uiso 1 1 calc R
C10 C 0.54781(12) 0.9794(2) 0.77448(12) 0.0402(4) Uani 1 1 d .
C11 C 0.43846(12) 0.9638(2) 0.74075(13) 0.0427(4) Uani 1 1 d .
C12 C 0.36184(11) 0.9053(2) 0.81061(12) 0.0395(4) Uani 1 1 d .
C13 C 0.26218(12) 0.9360(3) 0.78823(13) 0.0484(5) Uani 1 1 d .
H13 H 0.2451 0.9944 0.7320 0.058 Uiso 1 1 calc R
C14 C 0.18863(13) 0.8801(3) 0.84907(14) 0.0532(5) Uani 1 1 d .
H14 H 0.1217 0.9022 0.8352 0.064 Uiso 1 1 calc R
C15 C 0.21569(13) 0.7910(2) 0.93079(13) 0.0455(5) Uani 1 1 d .
C16 C 0.31309(13) 0.7578(2) 0.95495(13) 0.0452(4) Uani 1 1 d .
H16 H 0.3293 0.6971 1.0106 0.054 Uiso 1 1 calc R
C17 C 0.38670(12) 0.8169(2) 0.89445(12) 0.0438(4) Uani 1 1 d .
H17 H 0.4535 0.7973 0.9099 0.053 Uiso 1 1 calc R
N1 N 0.70052(11) 0.81413(19) 0.58139(10) 0.0435(4) Uani 1 1 d .
N2 N 0.13602(13) 0.7311(3) 0.99504(13) 0.0612(5) Uani 1 1 d .
O1 O 0.56278(9) 1.04937(18) 0.85237(9) 0.0542(4) Uani 1 1 d .
O2 O 0.41611(9) 1.0085(2) 0.65963(9) 0.0628(4) Uani 1 1 d .
O3 O 0.15763(12) 0.6311(2) 1.05939(11) 0.0777(5) Uani 1 1 d .
O4 O 0.05190(13) 0.7859(3) 0.98079(14) 0.0997(6) Uani 1 1 d .

loop_
_atom_site_aniso_label
_atom_site_aniso_U_11
_atom_site_aniso_U_22
_atom_site_aniso_U_33
_atom_site_aniso_U_23
_atom_site_aniso_U_13
_atom_site_aniso_U_12
C1 0.0426(9) 0.0426(10) 0.0461(10) 0.0016(8) -0.0004(7) -0.0033(7)
C2 0.0370(8) 0.0374(9) 0.0404(9) 0.0028(7) 0.0046(7) -0.0033(7)
C3 0.0377(8) 0.0378(9) 0.0362(8) 0.0065(7) 0.0046(7) 0.0031(7)
C4 0.0432(9) 0.0401(10) 0.0370(9) 0.0047(7) 0.0043(7) 0.0058(7)
C5 0.0470(10) 0.0685(13) 0.0453(10) 0.0044(9) 0.0104(8) 0.0160(9)
C6 0.0353(9) 0.0974(17) 0.0592(12) 0.0063(11) 0.0028(9) 0.0116(10)
C7 0.0415(10) 0.0874(16) 0.0509(11) -0.0009(10) -0.0065(8) -0.0007(9)
C8 0.0416(9) 0.0557(11) 0.0372(9) 0.0022(8) 0.0023(7) 0.0020(8)
C9 0.0780(14) 0.0595(13) 0.0416(10) -0.0083(9) 0.0037(9) 0.0093(10)
C10 0.0368(9) 0.0421(10) 0.0417(9) 0.0034(8) 0.0027(7) -0.0023(7)
C11 0.0387(9) 0.0448(10) 0.0446(10) 0.0009(8) 0.0019(7) 0.0015(7)
C12 0.0347(8) 0.0419(10) 0.0419(9) -0.0053(7) 0.0006(7) -0.0006(7)
C13 0.0381(9) 0.0611(12) 0.0460(10) 0.0002(9) -0.0015(7) -0.0003(8)
C14 0.0324(9) 0.0703(13) 0.0568(11) -0.0077(10) 0.0003(8) -0.0004(8)
C15 0.0422(10) 0.0502(11) 0.0444(10) -0.0131(8) 0.0098(7) -0.0078(8)
C16 0.0467(10) 0.0473(11) 0.0416(9) -0.0029(8) 0.0023(7) -0.0020(8)
C17 0.0341(8) 0.0494(10) 0.0478(10) -0.0013(8) 0.0006(7) 0.0017(7)
N1 0.0506(9) 0.0432(8) 0.0368(8) -0.0019(6) 0.0049(6) 0.0030(6)
N2 0.0522(11) 0.0757(13) 0.0562(10) -0.0148(9) 0.0168(8) -0.0147(9)
O1 0.0413(7) 0.0705(9) 0.0508(8) -0.0148(6) 0.0044(6) -0.0023(6)
O2 0.0476(8) 0.0881(11) 0.0525(8) 0.0178(7) 0.0008(6) 0.0041(7)
O3 0.0822(11) 0.0922(13) 0.0592(9) 0.0035(9) 0.0193(8) -0.0230(9)
O4 0.0487(10) 0.1475(18) 0.1036(14) 0.0123(12) 0.0296(9) -0.0014(10)

loop_
_atom_type_symbol
_atom_type_description
_atom_type_scat_dispersion_real
_atom_type_scat_dispersion_imag
_atom_type_scat_source
C C 0.0033 0.0016 'International Tables Vol C Tables 4.2.6.8 and 6.1.1.4'
H H 0.0000 0.0000 'International Tables Vol C Tables 4.2.6.8 and 6.1.1.4'
N N 0.0061 0.0033 'International Tables Vol C Tables 4.2.6.8 and 6.1.1.4'
O O 0.0106 0.0060 'International Tables Vol C Tables 4.2.6.8 and 6.1.1.4'

loop_
_geom_angle_atom_site_label_1
_geom_angle_atom_site_label_2
_geom_angle_atom_site_label_3
_geom_angle
N1 C1 C2 110.62(15)
N1 C1 H1 124.7
C2 C1 H1 124.7
C1 C2 C10 127.23(15)
C1 C2 C3 106.06(14)
C10 C2 C3 126.66(15)
C8 C3 C4 118.83(15)
C8 C3 C2 134.78(15)
C4 C3 C2 106.35(14)
C5 C4 N1 129.23(15)
C5 C4 C3 122.65(16)
N1 C4 C3 108.11(14)
C6 C5 C4 117.07(16)
C6 C5 H5 121.5
C4 C5 H5 121.5
C5 C6 C7 121.47(18)
C5 C6 H6 119.3
C7 C6 H6 119.3
C8 C7 C6 121.20(18)
C8 C7 H7 119.4
C6 C7 H7 119.4
C7 C8 C3 118.78(16)
C7 C8 H8 120.6
C3 C8 H8 120.6
N1 C9 H9A 109.5
N1 C9 H9B 109.5
H9A C9 H9B 109.5
N1 C9 H9C 109.5
H9A C9 H9C 109.5
H9B C9 H9C 109.5
O1 C10 C2 124.78(15)
O1 C10 C11 116.79(14)
C2 C10 C11 118.32(15)
O2 C11 C12 121.80(15)
O2 C11 C10 119.00(15)
C12 C11 C10 119.07(15)
C13 C12 C17 119.63(16)
C13 C12 C11 117.93(16)
C17 C12 C11 122.40(15)
C14 C13 C12 120.08(18)
C14 C13 H13 120.0
C12 C13 H13 120.0
C13 C14 C15 118.83(16)
C13 C14 H14 120.6
C15 C14 H14 120.6
C16 C15 C14 122.70(16)
C16 C15 N2 119.08(18)
C14 C15 N2 118.22(17)
C15 C16 C17 118.19(17)
C15 C16 H16 120.9
C17 C16 H16 120.9
C16 C17 C12 120.56(16)
C16 C17 H17 119.7
C12 C17 H17 119.7
C1 N1 C4 108.86(14)
C1 N1 C9 126.32(16)
C4 N1 C9 124.82(15)
O3 N2 O4 123.74(18)
O3 N2 C15 118.58(18)
O4 N2 C15 117.7(2)

loop_
_geom_bond_atom_site_label_1
_geom_bond_atom_site_label_2
_geom_bond_distance
C1 N1 1.341(2)
C1 C2 1.386(2)
C1 H1 0.9300
C2 C10 1.429(2)
C2 C3 1.442(2)
C3 C8 1.394(2)
C3 C4 1.404(2)
C4 C5 1.386(2)
C4 N1 1.389(2)
C5 C6 1.373(3)
C5 H5 0.9300
C6 C7 1.396(3)
C6 H6 0.9300
C7 C8 1.373(3)
C7 H7 0.9300
C8 H8 0.9300
C9 N1 1.458(2)
C9 H9A 0.9600
C9 H9B 0.9600
C9 H9C 0.9600
C10 O1 1.226(2)
C10 C11 1.538(2)
C11 O2 1.213(2)
C11 C12 1.490(2)
C12 C13 1.388(2)
C12 C17 1.390(2)
C13 C14 1.375(3)
C13 H13 0.9300
C14 C15 1.376(3)
C14 H14 0.9300
C15 C16 1.368(3)
C15 N2 1.473(2)
C16 C17 1.380(2)
C16 H16 0.9300
C17 H17 0.9300
N2 O3 1.218(2)
N2 O4 1.219(2)

loop_
_geom_torsion_atom_site_label_1
_geom_torsion_atom_site_label_2
_geom_torsion_atom_site_label_3
_geom_torsion_atom_site_label_4
_geom_torsion
N1 C1 C2 C10 177.38(16)
N1 C1 C2 C3 -0.33(19)
C1 C2 C3 C8 177.67(19)
C10 C2 C3 C8 -0.1(3)
C1 C2 C3 C4 0.22(18)
C10 C2 C3 C4 -177.50(16)
C8 C3 C4 C5 0.9(3)
C2 C3 C4 C5 178.80(16)
C8 C3 C4 N1 -177.97(15)
C2 C3 C4 N1 -0.04(18)
N1 C4 C5 C6 177.79(19)
C3 C4 C5 C6 -0.8(3)
C4 C5 C6 C7 0.8(3)
C5 C6 C7 C8 -0.8(3)
C6 C7 C8 C3 0.9(3)
C4 C3 C8 C7 -0.9(2)
C2 C3 C8 C7 -178.08(19)
C1 C2 C10 O1 -179.14(17)
C3 C2 C10 O1 -1.9(3)
C1 C2 C10 C11 -3.2(3)
C3 C2 C10 C11 174.09(15)
O1 C10 C11 O2 130.7(2)
C2 C10 C11 O2 -45.6(2)
O1 C10 C11 C12 -45.2(2)
C2 C10 C11 C12 138.50(17)
O2 C11 C12 C13 -13.0(3)
C10 C11 C12 C13 162.74(16)
O2 C11 C12 C17 164.58(18)
C10 C11 C12 C17 -19.6(2)
C17 C12 C13 C14 0.4(3)
C11 C12 C13 C14 178.13(17)
C12 C13 C14 C15 -1.3(3)
C13 C14 C15 C16 1.0(3)
C13 C14 C15 N2 -179.69(17)
C14 C15 C16 C17 0.1(3)
N2 C15 C16 C17 -179.17(15)
C15 C16 C17 C12 -1.0(3)
C13 C12 C17 C16 0.7(3)
C11 C12 C17 C16 -176.87(16)
C2 C1 N1 C4 0.3(2)
C2 C1 N1 C9 -179.92(17)
C5 C4 N1 C1 -178.90(17)
C3 C4 N1 C1 -0.16(19)
C5 C4 N1 C9 1.3(3)
C3 C4 N1 C9 -179.93(16)
C16 C15 N2 O3 -11.5(3)
C14 C15 N2 O3 169.25(18)
C16 C15 N2 O4 168.14(18)
C14 C15 N2 O4 -11.1(3)
